data_4060095
loop_
_publ_author_name
'Cabeza, Javier A.'
'del R\'io, Ignacio'
'Garc\'ia-\'Alvarez, Pablo'
'Miguel, Daniel'

_publ_section_title
;
Reactivity of Diphenylacetylene with a Basal Edge-Bridged Square-Pyramidal 
Hexaruthenium Cluster. Characterization of Penta-, Hexa-, and Heptanuclear 
Alkyne Derivatives
;
_journal_issue 4
_journal_name_full Organometallics
_journal_page_first 665
_journal_page_last 674
_journal_paper_doi 10.1021/om049186r
_journal_volume 24
_journal_year 2005
_chemical_absolute_configuration ad
_chemical_formula_moiety 'C33 H16 N2 O13 Ru5'
_chemical_formula_sum 'C33 H16 N2 O13 Ru5'
_chemical_formula_weight 1153.83
_space_group_IT_number 19
_space_group_name_Hall 'P 2ac 2ab'
_space_group_name_H-M_alt 'P 21 21 21'
_symmetry_cell_setting orthorhombic
_symmetry_space_group_name_Hall 'P 2ac 2ab'
_symmetry_space_group_name_H-M 'P 21 21 21'
_atom_sites_solution_hydrogens geom
_atom_sites_solution_primary direct
_atom_sites_solution_secondary difmap
_cell_angle_alpha 90.00
_cell_angle_beta 90.00
_cell_angle_gamma 90.00
_cell_formula_units_Z 4
_cell_length_a 11.1372(2)
_cell_length_b 16.4202(3)
_cell_length_c 19.2955(3)
_cell_measurement_reflns_used ?
_cell_measurement_temperature 293(2)
_cell_measurement_theta_max ?
_cell_measurement_theta_min ?
_cell_volume 3528.67(11)
_diffrn_ambient_temperature 293(2)
_diffrn_detector_area_resol_mean 9
_diffrn_measurement_device '95mm CCD camera on \k-goniostat'
_diffrn_measurement_device_type KappaCCD
_diffrn_measurement_method CCD
_diffrn_radiation_monochromator 'horizontally mounted graphite crystal'
_diffrn_radiation_source 'fine-focus sealed tube'
_diffrn_radiation_type CuK\a
_diffrn_radiation_wavelength 1.54180
_diffrn_reflns_av_R_equivalents 0.0305
_diffrn_reflns_av_sigmaI/netI 0.0227
_diffrn_reflns_limit_h_max 13
_diffrn_reflns_limit_h_min 0
_diffrn_reflns_limit_k_max 19
_diffrn_reflns_limit_k_min 0
_diffrn_reflns_limit_l_max 23
_diffrn_reflns_limit_l_min 0
_diffrn_reflns_number 9809
_diffrn_reflns_theta_max 70.07
_diffrn_reflns_theta_min 3.53
_diffrn_standards_decay_% ?
_diffrn_standards_interval_count ?
_diffrn_standards_interval_time ?
_diffrn_standards_number ?
_exptl_absorpt_coefficient_mu 17.545
_exptl_absorpt_correction_T_max 0.175
_exptl_absorpt_correction_T_min 0.167
_exptl_absorpt_correction_type multi-scan
_exptl_absorpt_process_details
;
multi-scan from symmetry-related measurements
 Sortav (Blessing 1995)
;
_exptl_crystal_colour black
_exptl_crystal_density_diffrn 2.172
_exptl_crystal_density_meas ?
_exptl_crystal_density_method 'not measured'
_exptl_crystal_description blocks
_exptl_crystal_F_000 2208
_exptl_crystal_size_max 0.125
_exptl_crystal_size_mid 0.100
_exptl_crystal_size_min 0.100
_refine_ls_abs_structure_details 'Flack H D (1983), Acta Cryst. A39, 876-881'
_refine_ls_abs_structure_Flack 0.483(16)
_refine_ls_extinction_coef ?
_refine_ls_extinction_method none
_refine_ls_goodness_of_fit_ref 1.188
_refine_ls_hydrogen_treatment mixed
_refine_ls_matrix_type full
_refine_ls_number_parameters 479
_refine_ls_number_reflns 3719
_refine_ls_number_restraints 0
_refine_ls_restrained_S_all 1.188
_refine_ls_R_factor_all 0.0255
_refine_ls_R_factor_gt 0.0251
_refine_ls_shift/su_max 0.001
_refine_ls_shift/su_mean 0.000
_refine_ls_structure_factor_coef Fsqd
_refine_ls_weighting_details 'calc w=1/[\s^2^(Fo^2^)+(0.0335P)^2^+7.1205P] where P=(Fo^2^+2Fc^2^)/3'
_refine_ls_weighting_scheme calc
_refine_ls_wR_factor_gt 0.0664
_refine_ls_wR_factor_ref 0.0665
_reflns_number_gt 3684
_reflns_number_total 3719
_reflns_threshold_expression >2sigma(I)
_cod_depositor_comments
;
The following automatic conversions were performed:
'_symmetry_cell_setting' value 'Orthorhombic' changed to 'orthorhombic'
according to '/home/saulius/struct/CIF-dictionaries/cif_core.dic'
dictionary named 'cif_core.dic' version 2.4.1 from 2010-06-29.

Automatic conversion script
Id: cif_fix_enum 1527 2010-12-29 10:47:43Z saulius 
;
_cod_database_code 4060095

loop_
_symmetry_equiv_pos_as_xyz
'x, y, z'
'x+1/2, -y+1/2, -z'
'-x, y+1/2, -z+1/2'
'-x+1/2, -y, z+1/2'

loop_
_atom_site_label
_atom_site_type_symbol
_atom_site_fract_x
_atom_site_fract_y
_atom_site_fract_z
_atom_site_U_iso_or_equiv
_atom_site_adp_type
_atom_site_occupancy
_atom_site_symmetry_multiplicity
_atom_site_calc_flag
_atom_site_refinement_flags
_atom_site_disorder_assembly
_atom_site_disorder_group
C1 C -0.0266(6) 0.9808(4) 1.0794(3) 0.0203(13) Uani 1 1 d . . .
C2 C -0.0937(7) 0.9643(5) 1.1378(4) 0.0342(17) Uani 1 1 d . . .
H2 H -0.1771 0.9646 1.1363 0.041 Uiso 1 1 calc R . .
C3 C -0.0330(10) 0.9470(6) 1.1991(4) 0.049(2) Uani 1 1 d . . .
H3 H -0.0753 0.9368 1.2398 0.059 Uiso 1 1 calc R . .
C4 C 0.0901(9) 0.9453(7) 1.1987(4) 0.050(2) Uani 1 1 d . . .
H4 H 0.1312 0.9302 1.2387 0.060 Uiso 1 1 calc R . .
C5 C 0.1533(7) 0.9653(5) 1.1408(4) 0.0334(17) Uani 1 1 d . . .
C6 C 0.2861(8) 0.9636(6) 1.1416(5) 0.050(2) Uani 1 1 d . . .
H6A H 0.3131 0.9217 1.1726 0.076 Uiso 1 1 calc R . .
H6B H 0.3161 1.0154 1.1569 0.076 Uiso 1 1 calc R . .
H6C H 0.3154 0.9526 1.0957 0.076 Uiso 1 1 calc R . .
C7 C -0.1930(6) 0.9638(4) 0.8905(3) 0.0192(13) Uani 1 1 d . . .
C8 C -0.1426(6) 1.0428(4) 0.8874(3) 0.0202(13) Uani 1 1 d . . .
C9 C -0.2631(8) 0.9267(4) 0.8315(4) 0.0286(17) Uani 1 1 d . . .
C10 C -0.2062(8) 0.8942(6) 0.7738(4) 0.042(2) Uani 1 1 d . . .
H10 H -0.1244 0.9032 0.7676 0.051 Uiso 1 1 calc R . .
C11 C -0.2686(11) 0.8487(7) 0.7254(4) 0.058(3) Uani 1 1 d . . .
H11 H -0.2275 0.8251 0.6885 0.070 Uiso 1 1 calc R . .
C12 C -0.3920(11) 0.8378(7) 0.7311(5) 0.060(3) Uani 1 1 d . . .
H12 H -0.4347 0.8085 0.6981 0.072 Uiso 1 1 calc R . .
C13 C -0.4489(10) 0.8721(7) 0.7877(5) 0.059(3) Uani 1 1 d . . .
H13 H -0.5315 0.8658 0.7921 0.071 Uiso 1 1 calc R . .
C14 C -0.3880(8) 0.9148(6) 0.8372(5) 0.043(2) Uani 1 1 d . . .
H14 H -0.4292 0.9362 0.8750 0.051 Uiso 1 1 calc R . .
C15 C -0.1610(6) 1.0951(4) 0.8232(3) 0.0246(15) Uani 1 1 d . . .
C16 C -0.2438(8) 1.1590(5) 0.8234(4) 0.0391(19) Uani 1 1 d . . .
H16 H -0.2934 1.1673 0.8615 0.047 Uiso 1 1 calc R . .
C17 C -0.2513(10) 1.2103(6) 0.7660(5) 0.054(3) Uani 1 1 d . . .
H17 H -0.3076 1.2521 0.7660 0.065 Uiso 1 1 calc R . .
C18 C -0.1789(10) 1.2009(6) 0.7103(4) 0.049(2) Uani 1 1 d . . .
H18 H -0.1845 1.2365 0.6730 0.059 Uiso 1 1 calc R . .
C19 C -0.0993(10) 1.1400(6) 0.7095(4) 0.052(3) Uani 1 1 d . . .
H19 H -0.0500 1.1331 0.6710 0.062 Uiso 1 1 calc R . .
C20 C -0.0889(9) 1.0859(5) 0.7661(4) 0.043(2) Uani 1 1 d . . .
H20 H -0.0329 1.0439 0.7647 0.052 Uiso 1 1 calc R . .
C101 C 0.0887(6) 0.8634(4) 0.9495(4) 0.0289(16) Uani 1 1 d . . .
C102 C 0.0902(7) 0.9401(5) 0.8365(4) 0.0338(18) Uani 1 1 d . . .
C200 C -0.2024(6) 1.1573(4) 1.0068(4) 0.0258(15) Uani 1 1 d . . .
C201 C 0.0314(6) 1.1642(4) 1.0428(3) 0.0262(15) Uani 1 1 d . . .
C202 C -0.0008(6) 1.1958(4) 0.9087(4) 0.0252(15) Uani 1 1 d . . .
C301 C 0.2999(7) 0.9618(5) 0.9681(5) 0.0401(19) Uani 1 1 d . . .
C302 C 0.2868(8) 1.1101(5) 1.0378(5) 0.045(2) Uani 1 1 d . . .
C303 C 0.2128(7) 1.0881(5) 0.9001(5) 0.0362(19) Uani 1 1 d . . .
C401 C -0.3392(6) 0.8753(4) 1.0127(4) 0.0279(15) Uani 1 1 d . . .
C402 C -0.1179(7) 0.8087(5) 1.0488(4) 0.0341(17) Uani 1 1 d . . .
C403 C -0.2028(9) 0.7891(5) 0.9202(4) 0.039(2) Uani 1 1 d . . .
C501 C -0.3518(6) 1.0411(4) 1.0696(4) 0.0286(15) Uani 1 1 d . . .
C502 C -0.4073(7) 1.0772(5) 0.9478(4) 0.0341(18) Uani 1 1 d . . .
N1 N -0.0821(5) 0.9913(3) 1.0134(3) 0.0169(10) Uani 1 1 d . . .
N2 N 0.0947(5) 0.9854(4) 1.0794(3) 0.0242(12) Uani 1 1 d . . .
O101 O 0.1411(6) 0.8081(3) 0.9675(4) 0.0573(19) Uani 1 1 d . . .
O102 O 0.1445(7) 0.9276(5) 0.7867(3) 0.068(2) Uani 1 1 d . . .
O200 O -0.2374(5) 1.2183(3) 1.0296(4) 0.0450(15) Uani 1 1 d . . .
O201 O 0.0659(6) 1.2025(4) 1.0875(3) 0.0493(16) Uani 1 1 d . . .
O202 O 0.0280(6) 1.2465(3) 0.8735(3) 0.0425(14) Uani 1 1 d . . .
O301 O 0.3696(6) 0.9177(4) 0.9503(4) 0.062(2) Uani 1 1 d . . .
O302 O 0.3507(8) 1.1514(4) 1.0663(5) 0.085(3) Uani 1 1 d . . .
O303 O 0.2371(6) 1.1180(4) 0.8487(3) 0.0573(19) Uani 1 1 d . . .
O401 O -0.4319(5) 0.8621(3) 1.0336(3) 0.0439(14) Uani 1 1 d . . .
O402 O -0.0782(7) 0.7664(4) 1.0884(4) 0.0593(19) Uani 1 1 d . . .
O403 O -0.2181(10) 0.7344(4) 0.8868(4) 0.079(3) Uani 1 1 d . . .
O501 O -0.4118(6) 1.0427(4) 1.1176(3) 0.0525(16) Uani 1 1 d . . .
O502 O -0.4966(5) 1.0986(5) 0.9230(4) 0.063(2) Uani 1 1 d . . .
Ru1 Ru 0.00866(4) 0.95677(3) 0.91948(2) 0.01702(12) Uani 1 1 d . . .
Ru2 Ru -0.04302(4) 1.10748(3) 0.96774(2) 0.01604(11) Uani 1 1 d . . .
Ru3 Ru 0.17974(4) 1.04049(3) 0.98651(3) 0.02168(12) Uani 1 1 d . . .
Ru4 Ru -0.18020(4) 0.88199(3) 0.97756(3) 0.01934(12) Uani 1 1 d . . .
Ru5 Ru -0.26429(4) 1.04243(3) 0.98638(3) 0.01955(12) Uani 1 1 d . . .

loop_
_atom_site_aniso_label
_atom_site_aniso_U_11
_atom_site_aniso_U_22
_atom_site_aniso_U_33
_atom_site_aniso_U_23
_atom_site_aniso_U_13
_atom_site_aniso_U_12
C1 0.030(3) 0.015(3) 0.016(3) 0.005(2) -0.008(3) -0.007(3)
C2 0.034(4) 0.045(5) 0.024(4) 0.003(4) -0.002(3) -0.006(4)
C3 0.068(6) 0.064(6) 0.016(4) 0.008(4) 0.002(4) -0.009(6)
C4 0.060(6) 0.064(6) 0.027(4) 0.008(5) -0.020(4) 0.003(5)
C5 0.045(4) 0.030(4) 0.026(4) 0.002(3) -0.017(3) 0.006(4)
C6 0.049(5) 0.053(6) 0.049(5) 0.005(5) -0.020(4) 0.001(5)
C7 0.021(3) 0.022(3) 0.015(3) 0.002(3) -0.002(3) -0.003(3)
C8 0.025(3) 0.021(3) 0.014(3) 0.004(3) -0.002(3) 0.004(3)
C9 0.044(4) 0.023(3) 0.019(3) 0.005(3) -0.011(3) -0.007(3)
C10 0.044(5) 0.063(6) 0.020(3) -0.009(4) 0.001(3) -0.011(5)
C11 0.087(8) 0.069(7) 0.019(4) -0.012(4) -0.002(5) -0.017(6)
C12 0.077(8) 0.063(6) 0.040(5) -0.002(5) -0.028(5) -0.029(6)
C13 0.049(6) 0.072(7) 0.057(6) -0.003(5) -0.011(5) -0.019(6)
C14 0.034(4) 0.059(6) 0.036(4) 0.002(4) -0.016(4) -0.009(4)
C15 0.030(4) 0.026(3) 0.018(3) 0.006(3) -0.007(3) -0.009(3)
C16 0.036(4) 0.044(5) 0.037(4) 0.012(4) -0.004(4) 0.011(4)
C17 0.055(6) 0.055(6) 0.051(5) 0.027(5) 0.000(5) 0.021(5)
C18 0.071(6) 0.047(5) 0.031(4) 0.023(4) -0.017(5) -0.003(5)
C19 0.071(7) 0.061(6) 0.023(4) 0.015(4) 0.013(4) 0.004(5)
C20 0.057(5) 0.043(5) 0.029(4) 0.007(4) 0.012(4) 0.014(4)
C101 0.026(3) 0.025(4) 0.036(4) 0.007(3) 0.002(3) 0.005(3)
C102 0.034(4) 0.042(5) 0.025(4) 0.002(3) 0.006(3) 0.005(4)
C200 0.023(3) 0.025(3) 0.029(4) 0.004(3) 0.008(3) 0.001(3)
C201 0.026(3) 0.029(3) 0.023(3) -0.006(3) 0.002(3) -0.002(3)
C202 0.022(3) 0.022(3) 0.032(4) -0.004(3) 0.001(3) 0.000(3)
C301 0.025(4) 0.042(4) 0.053(5) 0.003(4) -0.002(4) -0.004(4)
C302 0.039(4) 0.026(4) 0.071(6) 0.012(4) -0.019(4) -0.006(4)
C303 0.021(3) 0.041(4) 0.047(5) 0.008(4) 0.005(3) 0.004(3)
C401 0.027(4) 0.029(3) 0.028(4) 0.005(3) -0.001(3) -0.003(3)
C402 0.035(4) 0.029(4) 0.038(4) 0.007(4) -0.002(4) -0.001(3)
C403 0.059(5) 0.031(4) 0.028(4) 0.002(4) 0.009(4) -0.006(4)
C501 0.026(3) 0.030(4) 0.030(4) 0.007(3) 0.001(3) 0.004(3)
C502 0.024(4) 0.034(4) 0.045(4) 0.011(4) 0.005(3) -0.003(3)
N1 0.018(2) 0.018(2) 0.015(2) 0.000(2) -0.002(2) -0.001(2)
N2 0.029(3) 0.024(3) 0.019(3) -0.001(2) -0.009(3) 0.003(2)
O101 0.043(3) 0.036(3) 0.093(5) 0.022(4) 0.000(4) 0.020(3)
O102 0.077(5) 0.088(5) 0.040(4) 0.001(4) 0.034(4) 0.026(4)
O200 0.045(3) 0.024(3) 0.066(4) -0.018(3) 0.026(3) 0.005(2)
O201 0.052(4) 0.052(4) 0.044(3) -0.022(3) -0.001(3) -0.016(3)
O202 0.048(3) 0.032(3) 0.047(3) 0.021(3) 0.016(3) -0.002(3)
O301 0.043(3) 0.054(4) 0.090(5) -0.001(4) 0.008(4) 0.028(3)
O302 0.084(6) 0.052(4) 0.119(7) 0.002(5) -0.064(6) -0.029(4)
O303 0.058(4) 0.072(4) 0.042(3) 0.021(4) 0.032(3) 0.014(4)
O401 0.030(3) 0.043(3) 0.058(4) 0.005(3) 0.014(3) -0.008(3)
O402 0.082(5) 0.046(4) 0.050(4) 0.015(3) -0.024(4) 0.010(4)
O403 0.150(9) 0.033(3) 0.054(4) -0.023(3) 0.001(5) -0.015(5)
O501 0.048(3) 0.072(4) 0.037(3) 0.005(3) 0.024(3) 0.002(4)
O502 0.024(3) 0.077(5) 0.089(5) 0.024(4) -0.022(3) 0.011(3)
Ru1 0.0180(2) 0.0175(2) 0.0155(2) 0.00019(19) 0.00141(17) 0.00179(19)
Ru2 0.0172(2) 0.0148(2) 0.0161(2) 0.00013(18) 0.00189(18) -0.00030(18)
Ru3 0.0151(2) 0.0238(2) 0.0262(3) 0.0018(2) -0.0016(2) -0.0010(2)
Ru4 0.0235(2) 0.0167(2) 0.0179(2) 0.0025(2) -0.0005(2) -0.00384(19)
Ru5 0.0159(2) 0.0219(2) 0.0209(2) 0.0017(2) 0.00383(19) 0.00015(19)
